data_4027402
loop_
_publ_author_name
'Feng Shi'
'Gui-Juan Xing'
'Zhong-Lin Tao'
'Shi-Wei Luo'
'Shu-Jiang Tu'
'Liu-Zhu Gong'

_publ_section_title
;
 An Asymmetric Organocatalytic Povarov Reaction with 2-Hydroxystyrenes
;
_journal_name_full 'Journal of Organic Chemistry'
_journal_page_first 6970
_journal_page_last 6979
_journal_paper_doi 10.1021/jo301174g
_journal_volume 77
_journal_year 2012
_chemical_absolute_configuration ad
_chemical_formula_sum 'C24 H23 Cl2 N O3'
_chemical_formula_weight 444.33
_space_group_IT_number 19
_symmetry_cell_setting orthorhombic
_symmetry_space_group_name_Hall 'P 2ac 2ab'
_symmetry_space_group_name_H-M 'P 21 21 21'
_atom_sites_solution_hydrogens geom
_atom_sites_solution_primary direct
_atom_sites_solution_secondary difmap
_audit_creation_method SHELXL-97
_cell_angle_alpha 90.00
_cell_angle_beta 90.00
_cell_angle_gamma 90.00
_cell_formula_units_Z 4
_cell_length_a 10.5822(6)
_cell_length_b 13.9110(11)
_cell_length_c 14.6147(11)
_cell_measurement_reflns_used 2400
_cell_measurement_temperature 296(2)
_cell_measurement_theta_max 67.3645
_cell_measurement_theta_min 3.0212
_cell_volume 2151.4(3)
_computing_cell_refinement 'CrysAlisPro (Oxford Diffraction Ltd.)'
_computing_data_collection 'CrysAlisPro (Oxford Diffraction Ltd.)'
_computing_data_reduction 'CrysAlisPro (Oxford Diffraction Ltd.)'
_computing_molecular_graphics
;
 OLEX2: a complete structure solution, refinement and analysis program.
 Dolomanov et al., J. Appl. Cryst. (2009). 42, 339-341
;
_computing_publication_material
;
 OLEX2: a complete structure solution, refinement and analysis program.
 Dolomanov et al., J. Appl. Cryst. (2009). 42, 339-341
;
_computing_structure_refinement 'SHELXL-97 (Sheldrick, 1997)'
_computing_structure_solution 'SHELXS-97 (Sheldrick, 1997)'
_diffrn_ambient_temperature 296(2)
_diffrn_detector_area_resol_mean 15.9149
_diffrn_measured_fraction_theta_full 0.995
_diffrn_measured_fraction_theta_max 0.995
_diffrn_measurement_device_type 'Gemini S Ultra, Oxford Diffraction'
_diffrn_measurement_method '\w scans'
_diffrn_radiation_monochromator mirror
_diffrn_radiation_source 'Enhance Ultra (Cu) x-ray Source'
_diffrn_radiation_type CuK\a
_diffrn_radiation_wavelength 1.54184
_diffrn_reflns_av_R_equivalents 0.0384
_diffrn_reflns_av_sigmaI/netI 0.0503
_diffrn_reflns_limit_h_max 12
_diffrn_reflns_limit_h_min -11
_diffrn_reflns_limit_k_max 16
_diffrn_reflns_limit_k_min -16
_diffrn_reflns_limit_l_max 15
_diffrn_reflns_limit_l_min -17
_diffrn_reflns_number 7433
_diffrn_reflns_theta_full 65.07
_diffrn_reflns_theta_max 65.07
_diffrn_reflns_theta_min 4.39
_exptl_absorpt_coefficient_mu 2.926
_exptl_absorpt_correction_T_max 0.4739
_exptl_absorpt_correction_T_min 0.4274
_exptl_absorpt_correction_type multi-scan
_exptl_absorpt_process_details
;
 CrysAlisPro, Agilent Technologies,
 Version 1.171.35.19 (release 27-10-2011 CrysAlis171 .NET)
 (compiled Oct 27 2011,15:02:11)
 empirical absorption correction using spherical harmonics,
 implemented in SCALE3 ABSPACK scaling algorithm.
;
_exptl_crystal_density_diffrn 1.372
_exptl_crystal_F_000 928
_exptl_crystal_size_max 0.35
_exptl_crystal_size_mid 0.31
_exptl_crystal_size_min 0.30
_refine_diff_density_max 0.292
_refine_diff_density_min -0.325
_refine_diff_density_rms 0.065
_refine_ls_abs_structure_details 'Flack H D (1983), Acta Cryst. A39, 876-881'
_refine_ls_abs_structure_Flack -0.01(4)
_refine_ls_extinction_coef 0.00052(19)
_refine_ls_extinction_expression Fc^*^=kFc[1+0.001xFc^2^\l^3^/sin(2\q)]^-1/4^
_refine_ls_extinction_method SHELXL
_refine_ls_goodness_of_fit_ref 1.072
_refine_ls_hydrogen_treatment mixed
_refine_ls_matrix_type full
_refine_ls_number_parameters 280
_refine_ls_number_reflns 3338
_refine_ls_number_restraints 0
_refine_ls_restrained_S_all 1.072
_refine_ls_R_factor_all 0.0940
_refine_ls_R_factor_gt 0.0625
_refine_ls_shift/su_max 0.000
_refine_ls_shift/su_mean 0.000
_refine_ls_structure_factor_coef Fsqd
_refine_ls_weighting_details
;
calc w=1/[\s^2^(Fo^2^)+(0.0248P)^2^+4.2880P] where P=(Fo^2^+2Fc^2^)/3
;
_refine_ls_weighting_scheme calc
_refine_ls_wR_factor_gt 0.1281
_refine_ls_wR_factor_ref 0.1669
_reflns_number_gt 2412
_reflns_number_total 3338
_reflns_threshold_expression >2sigma(I)
_cod_data_source_file jo301174g_si_006.cif
_cod_data_source_block SF120708
_cod_database_code 4027402

loop_
_symmetry_equiv_pos_as_xyz
'x, y, z'
'-x+1/2, -y, z+1/2'
'x+1/2, -y+1/2, -z'
'-x, y+1/2, -z+1/2'

loop_
_atom_site_label
_atom_site_type_symbol
_atom_site_fract_x
_atom_site_fract_y
_atom_site_fract_z
_atom_site_U_iso_or_equiv
_atom_site_adp_type
_atom_site_occupancy
_atom_site_symmetry_multiplicity
_atom_site_calc_flag
_atom_site_refinement_flags
Cl2 Cl 0.5090(2) 0.98214(15) 0.81063(16) 0.1020(7) Uani 1 1 d .
Cl1 Cl 0.41408(19) 0.80528(18) 0.92793(16) 0.1031(7) Uani 1 1 d .
O3 O 0.6308(5) 0.7045(4) 0.1940(3) 0.0819(14) Uani 1 1 d .
O1 O 1.1807(4) 0.4600(4) 0.4224(4) 0.0864(15) Uani 1 1 d .
N1 N 0.9290(5) 0.6867(4) 0.6791(4) 0.0701(15) Uani 1 1 d .
O2 O 0.7387(5) 0.5094(4) 0.5129(4) 0.0923(17) Uani 1 1 d .
H2 H 0.6725 0.4909 0.5362 0.139 Uiso 1 1 calc R
C18 C 0.7688(5) 0.6483(4) 0.4152(5) 0.0568(15) Uani 1 1 d .
C19 C 0.7130(6) 0.5546(4) 0.4320(5) 0.0644(17) Uani 1 1 d .
C23 C 0.7396(6) 0.6904(5) 0.3330(4) 0.0625(16) Uani 1 1 d .
H23 H 0.7780 0.7487 0.3187 0.075 Uiso 1 1 calc R
C9 C 0.8519(5) 0.6941(5) 0.4874(5) 0.0605(16) Uani 1 1 d .
C22 C 0.6567(6) 0.6515(5) 0.2704(5) 0.0678(18) Uani 1 1 d .
C11 C 0.9944(6) 0.6339(4) 0.6120(5) 0.0632(17) Uani 1 1 d .
C10 C 0.9567(5) 0.6278(5) 0.5220(5) 0.0632(17) Uani 1 1 d .
C15 C 1.0206(6) 0.5697(4) 0.4613(5) 0.0647(17) Uani 1 1 d .
H15 H 0.9948 0.5669 0.4005 0.078 Uiso 1 1 calc R
C8 C 0.7655(6) 0.7221(4) 0.5675(5) 0.0633(16) Uani 1 1 d .
H8B H 0.7093 0.7730 0.5474 0.076 Uiso 1 1 calc R
H8A H 0.7136 0.6671 0.5834 0.076 Uiso 1 1 calc R
C14 C 1.1251(6) 0.5145(5) 0.4907(5) 0.0677(18) Uani 1 1 d .
C12 C 1.1018(6) 0.5807(5) 0.6398(5) 0.0666(18) Uani 1 1 d .
H12 H 1.1298 0.5847 0.7000 0.080 Uiso 1 1 calc R
C21 C 0.6022(7) 0.5615(5) 0.2875(5) 0.079(2) Uani 1 1 d .
H21 H 0.5485 0.5325 0.2454 0.095 Uiso 1 1 calc R
C20 C 0.6314(7) 0.5176(5) 0.3694(5) 0.074(2) Uani 1 1 d .
H20 H 0.5930 0.4591 0.3827 0.089 Uiso 1 1 calc R
C13 C 1.1654(6) 0.5230(5) 0.5781(5) 0.0679(17) Uani 1 1 d .
H13 H 1.2368 0.4895 0.5970 0.082 Uiso 1 1 calc R
C7 C 0.8339(6) 0.7555(5) 0.6521(5) 0.0708(19) Uani 1 1 d .
H7 H 0.8752 0.8170 0.6388 0.085 Uiso 1 1 calc R
C1 C 0.5372(6) 0.7935(6) 0.8509(5) 0.082(2) Uani 1 1 d .
C17 C 0.9170(6) 0.7861(4) 0.4502(5) 0.0710(19) Uani 1 1 d .
H17A H 0.9623 0.7708 0.3951 0.107 Uiso 1 1 calc R
H17C H 0.9748 0.8104 0.4952 0.107 Uiso 1 1 calc R
H17B H 0.8541 0.8339 0.4372 0.107 Uiso 1 1 calc R
C4 C 0.7372(6) 0.7708(6) 0.7280(5) 0.0736(19) Uani 1 1 d .
C3 C 0.6802(6) 0.8597(6) 0.7400(5) 0.076(2) Uani 1 1 d .
H3 H 0.7090 0.9126 0.7073 0.091 Uiso 1 1 calc R
C6 C 0.5937(7) 0.7041(6) 0.8403(5) 0.088(2) Uani 1 1 d .
H6 H 0.5653 0.6514 0.8737 0.105 Uiso 1 1 calc R
C5 C 0.6926(7) 0.6948(6) 0.7795(5) 0.080(2) Uani 1 1 d .
H5 H 0.7308 0.6350 0.7729 0.096 Uiso 1 1 calc R
C2 C 0.5803(7) 0.8697(5) 0.8007(5) 0.077(2) Uani 1 1 d .
C24 C 0.5603(9) 0.6619(6) 0.1224(5) 0.103(3) Uani 1 1 d .
H24C H 0.5711 0.6987 0.0674 0.154 Uiso 1 1 calc R
H24B H 0.4725 0.6607 0.1388 0.154 Uiso 1 1 calc R
H24A H 0.5896 0.5974 0.1124 0.154 Uiso 1 1 calc R
C16 C 1.2930(7) 0.4109(6) 0.4466(7) 0.112(3) Uani 1 1 d .
H16A H 1.3259 0.3782 0.3939 0.168 Uiso 1 1 calc R
H16B H 1.2749 0.3650 0.4938 0.168 Uiso 1 1 calc R
H16C H 1.3543 0.4563 0.4684 0.168 Uiso 1 1 calc R
H1 H 0.982(7) 0.712(5) 0.729(5) 0.10(2) Uiso 1 1 d .

loop_
_atom_site_aniso_label
_atom_site_aniso_U_11
_atom_site_aniso_U_22
_atom_site_aniso_U_33
_atom_site_aniso_U_23
_atom_site_aniso_U_13
_atom_site_aniso_U_12
Cl2 0.0947(14) 0.0793(12) 0.1319(18) -0.0142(13) -0.0018(14) 0.0296(12)
Cl1 0.0785(12) 0.1115(16) 0.1194(16) -0.0086(15) 0.0176(13) 0.0167(13)
O3 0.080(3) 0.081(3) 0.085(3) -0.003(3) -0.015(3) -0.006(3)
O1 0.070(3) 0.082(3) 0.107(4) 0.001(3) 0.003(3) 0.027(3)
N1 0.053(3) 0.073(4) 0.085(4) -0.009(3) -0.009(3) 0.010(3)
O2 0.075(3) 0.077(3) 0.125(4) 0.032(3) -0.008(3) -0.016(3)
C18 0.043(3) 0.046(3) 0.081(4) 0.003(3) -0.002(3) 0.000(3)
C19 0.056(4) 0.045(3) 0.092(5) 0.003(4) 0.001(4) -0.005(3)
C23 0.051(3) 0.051(3) 0.085(4) -0.002(4) -0.002(3) 0.003(3)
C9 0.043(3) 0.055(3) 0.083(4) 0.003(4) -0.006(3) 0.000(3)
C22 0.052(4) 0.071(4) 0.081(5) -0.006(4) -0.006(3) -0.003(4)
C11 0.046(3) 0.052(3) 0.091(5) 0.001(3) 0.003(3) -0.008(3)
C10 0.043(3) 0.060(4) 0.086(5) 0.003(4) 0.000(3) 0.001(3)
C15 0.050(3) 0.060(4) 0.084(4) 0.003(3) 0.002(3) 0.005(3)
C8 0.049(3) 0.051(3) 0.090(4) -0.005(3) -0.006(3) 0.006(3)
C14 0.051(4) 0.057(4) 0.096(5) 0.007(4) 0.011(4) 0.005(3)
C12 0.048(3) 0.064(4) 0.088(5) 0.007(4) -0.004(3) 0.001(3)
C21 0.060(4) 0.079(5) 0.098(5) -0.023(4) -0.006(4) -0.015(4)
C20 0.070(4) 0.050(4) 0.103(5) -0.011(4) -0.004(4) -0.009(4)
C13 0.049(3) 0.058(4) 0.097(5) 0.008(4) 0.002(4) -0.004(3)
C7 0.054(4) 0.061(4) 0.097(5) -0.013(4) 0.001(4) 0.005(3)
C1 0.056(4) 0.095(6) 0.094(5) -0.015(5) 0.002(4) 0.010(4)
C17 0.049(3) 0.059(4) 0.105(5) 0.009(4) 0.000(4) -0.001(3)
C4 0.052(4) 0.087(5) 0.082(5) -0.010(4) 0.000(3) 0.008(4)
C3 0.053(4) 0.081(5) 0.092(5) -0.005(4) -0.006(4) 0.010(4)
C6 0.068(4) 0.089(6) 0.106(6) 0.002(5) 0.011(4) 0.013(5)
C5 0.067(4) 0.071(5) 0.101(6) -0.006(5) 0.008(4) 0.011(4)
C2 0.065(4) 0.072(5) 0.095(5) -0.016(4) -0.002(4) 0.016(4)
C24 0.121(7) 0.101(6) 0.087(5) -0.012(5) -0.027(5) -0.002(6)
C16 0.076(5) 0.092(6) 0.168(9) -0.026(6) -0.004(6) 0.040(5)

loop_
_atom_type_symbol
_atom_type_description
_atom_type_scat_dispersion_real
_atom_type_scat_dispersion_imag
_atom_type_scat_source
C C 0.0181 0.0091 'International Tables Vol C Tables 4.2.6.8 and 6.1.1.4'
H H 0.0000 0.0000 'International Tables Vol C Tables 4.2.6.8 and 6.1.1.4'
N N 0.0311 0.0180 'International Tables Vol C Tables 4.2.6.8 and 6.1.1.4'
O O 0.0492 0.0322 'International Tables Vol C Tables 4.2.6.8 and 6.1.1.4'
Cl Cl 0.3639 0.7018 'International Tables Vol C Tables 4.2.6.8 and 6.1.1.4'

loop_
_geom_angle_atom_site_label_1
_geom_angle_atom_site_label_2
_geom_angle_atom_site_label_3
_geom_angle
C22 O3 C24 119.0(6)
C14 O1 C16 116.1(7)
C11 N1 C7 119.9(6)
C11 N1 H1 115(4)
C7 N1 H1 111(5)
C19 O2 H2 109.5
C23 C18 C19 116.1(6)
C23 C18 C9 124.2(6)
C19 C18 C9 119.8(6)
C20 C19 O2 122.3(6)
C20 C19 C18 119.1(7)
O2 C19 C18 118.5(6)
C18 C23 C22 123.8(6)
C18 C23 H23 118.1
C22 C23 H23 118.1
C18 C9 C10 113.5(5)
C18 C9 C8 107.0(5)
C10 C9 C8 109.4(5)
C18 C9 C17 111.1(6)
C10 C9 C17 107.0(5)
C8 C9 C17 108.8(5)
O3 C22 C23 117.3(6)
O3 C22 C21 123.0(6)
C23 C22 C21 119.6(7)
C10 C11 N1 123.7(6)
C10 C11 C12 118.3(6)
N1 C11 C12 117.9(6)
C11 C10 C15 120.6(6)
C11 C10 C9 119.3(6)
C15 C10 C9 119.8(6)
C10 C15 C14 120.5(7)
C10 C15 H15 119.8
C14 C15 H15 119.8
C7 C8 C9 114.7(5)
C7 C8 H8B 108.6
C9 C8 H8B 108.6
C7 C8 H8A 108.6
C9 C8 H8A 108.6
H8B C8 H8A 107.6
C13 C14 O1 126.6(6)
C13 C14 C15 119.1(7)
O1 C14 C15 114.2(7)
C13 C12 C11 120.5(7)
C13 C12 H12 119.8
C11 C12 H12 119.8
C20 C21 C22 117.3(7)
C20 C21 H21 121.4
C22 C21 H21 121.4
C19 C20 C21 123.9(7)
C19 C20 H20 118.0
C21 C20 H20 118.0
C14 C13 C12 121.0(6)
C14 C13 H13 119.5
C12 C13 H13 119.5
N1 C7 C8 110.8(6)
N1 C7 C4 111.1(6)
C8 C7 C4 108.5(5)
N1 C7 H7 108.8
C8 C7 H7 108.8
C4 C7 H7 108.8
C2 C1 C6 119.5(7)
C2 C1 Cl1 121.8(6)
C6 C1 Cl1 118.8(7)
C9 C17 H17A 109.5
C9 C17 H17C 109.5
H17A C17 H17C 109.5
C9 C17 H17B 109.5
H17A C17 H17B 109.5
H17C C17 H17B 109.5
C5 C4 C3 117.7(7)
C5 C4 C7 121.3(7)
C3 C4 C7 120.5(7)
C2 C3 C4 120.2(8)
C2 C3 H3 119.9
C4 C3 H3 119.9
C5 C6 C1 118.8(8)
C5 C6 H6 120.6
C1 C6 H6 120.6
C6 C5 C4 122.6(7)
C6 C5 H5 118.7
C4 C5 H5 118.7
C1 C2 C3 121.2(7)
C1 C2 Cl2 120.5(6)
C3 C2 Cl2 118.3(6)
O3 C24 H24C 109.5
O3 C24 H24B 109.5
H24C C24 H24B 109.5
O3 C24 H24A 109.5
H24C C24 H24A 109.5
H24B C24 H24A 109.5
O1 C16 H16A 109.5
O1 C16 H16B 109.5
H16A C16 H16B 109.5
O1 C16 H16C 109.5
H16A C16 H16C 109.5
H16B C16 H16C 109.5

loop_
_geom_bond_atom_site_label_1
_geom_bond_atom_site_label_2
_geom_bond_distance
Cl2 C2 1.742(7)
Cl1 C1 1.730(7)
O3 C22 1.365(8)
O3 C24 1.415(8)
O1 C14 1.384(8)
O1 C16 1.416(8)
N1 C11 1.407(8)
N1 C7 1.445(8)
N1 H1 0.98(7)
O2 C19 1.367(8)
O2 H2 0.8200
C18 C23 1.372(9)
C18 C19 1.451(8)
C18 C9 1.514(8)
C19 C20 1.359(9)
C23 C22 1.378(9)
C23 H23 0.9300
C9 C10 1.528(8)
C9 C8 1.536(9)
C9 C17 1.552(8)
C22 C21 1.402(10)
C11 C10 1.377(9)
C11 C12 1.415(9)
C10 C15 1.378(9)
C15 C14 1.414(8)
C15 H15 0.9300
C8 C7 1.506(9)
C8 H8B 0.9700
C8 H8A 0.9700
C14 C13 1.352(10)
C12 C13 1.383(9)
C12 H12 0.9300
C21 C20 1.379(9)
C21 H21 0.9300
C20 H20 0.9300
C13 H13 0.9300
C7 C4 1.524(9)
C7 H7 0.9800
C1 C2 1.368(10)
C1 C6 1.388(10)
C17 H17A 0.9600
C17 H17C 0.9600
C17 H17B 0.9600
C4 C5 1.381(10)
C4 C3 1.387(10)
C3 C2 1.387(10)
C3 H3 0.9300
C6 C5 1.380(9)
C6 H6 0.9300
C5 H5 0.9300
C24 H24C 0.9600
C24 H24B 0.9600
C24 H24A 0.9600
C16 H16A 0.9600
C16 H16B 0.9600
C16 H16C 0.9600

loop_
_geom_hbond_atom_site_label_D
_geom_hbond_atom_site_label_H
_geom_hbond_atom_site_label_A
_geom_hbond_distance_DH
_geom_hbond_distance_HA
_geom_hbond_distance_DA
_geom_hbond_angle_DHA
_geom_hbond_site_symmetry_A
O2 H2 Cl1 0.82 2.79 3.380(5) 130.5 4_646
N1 H1 O3 0.98(7) 2.26(7) 3.208(8) 162(6) 3_566

loop_
_geom_torsion_atom_site_label_1
_geom_torsion_atom_site_label_2
_geom_torsion_atom_site_label_3
_geom_torsion_atom_site_label_4
_geom_torsion
C23 C18 C19 C20 -3.7(9)
C9 C18 C19 C20 175.3(6)
C23 C18 C19 O2 -179.9(6)
C9 C18 C19 O2 -0.9(9)
C19 C18 C23 C22 3.8(9)
C9 C18 C23 C22 -175.1(6)
C23 C18 C9 C10 -130.0(6)
C19 C18 C9 C10 51.1(8)
C23 C18 C9 C8 109.2(7)
C19 C18 C9 C8 -69.7(7)
C23 C18 C9 C17 -9.4(8)
C19 C18 C9 C17 171.7(5)
C24 O3 C22 C23 171.4(6)
C24 O3 C22 C21 -9.3(10)
C18 C23 C22 O3 176.0(6)
C18 C23 C22 C21 -3.3(10)
C7 N1 C11 C10 -14.3(9)
C7 N1 C11 C12 168.6(6)
N1 C11 C10 C15 -175.7(6)
C12 C11 C10 C15 1.3(9)
N1 C11 C10 C9 10.8(9)
C12 C11 C10 C9 -172.2(5)
C18 C9 C10 C11 -146.2(6)
C8 C9 C10 C11 -26.8(8)
C17 C9 C10 C11 90.8(7)
C18 C9 C10 C15 40.2(8)
C8 C9 C10 C15 159.6(6)
C17 C9 C10 C15 -82.7(7)
C11 C10 C15 C14 0.8(10)
C9 C10 C15 C14 174.3(6)
C18 C9 C8 C7 171.3(5)
C10 C9 C8 C7 48.0(7)
C17 C9 C8 C7 -68.5(7)
C16 O1 C14 C13 -2.0(10)
C16 O1 C14 C15 174.0(6)
C10 C15 C14 C13 -3.2(10)
C10 C15 C14 O1 -179.6(6)
C10 C11 C12 C13 -1.1(9)
N1 C11 C12 C13 176.1(6)
O3 C22 C21 C20 -176.8(7)
C23 C22 C21 C20 2.5(10)
O2 C19 C20 C21 179.4(7)
C18 C19 C20 C21 3.4(11)
C22 C21 C20 C19 -2.7(11)
O1 C14 C13 C12 179.4(6)
C15 C14 C13 C12 3.5(10)
C11 C12 C13 C14 -1.4(10)
C11 N1 C7 C8 33.9(8)
C11 N1 C7 C4 154.6(6)
C9 C8 C7 N1 -52.0(8)
C9 C8 C7 C4 -174.3(6)
N1 C7 C4 C5 -40.5(9)
C8 C7 C4 C5 81.6(8)
N1 C7 C4 C3 147.3(7)
C8 C7 C4 C3 -90.6(8)
C5 C4 C3 C2 -1.3(11)
C7 C4 C3 C2 171.2(6)
C2 C1 C6 C5 0.3(12)
Cl1 C1 C6 C5 -179.4(6)
C1 C6 C5 C4 -0.5(12)
C3 C4 C5 C6 1.0(12)
C7 C4 C5 C6 -171.4(7)
C6 C1 C2 C3 -0.6(12)
Cl1 C1 C2 C3 179.1(6)
C6 C1 C2 Cl2 178.6(6)
Cl1 C1 C2 Cl2 -1.7(10)
C4 C3 C2 C1 1.1(12)
C4 C3 C2 Cl2 -178.1(6)
